data_4108961
loop_
_publ_author_name
'Wataru Hirahata'
'Renee M. Thomas'
'Emil B. Lobkovsky'
'Geoffrey W. Coates'

_publ_section_title
;
 Enantioselective Polymerization of Epoxides: A Highly Active and
 Selective Catalyst for the Preparation of Stereoregular Polyethers and
 Enantiopure Epoxides
;
_journal_name_full 'Journal of the American Chemical Society'
_journal_page_first 17658
_journal_page_last 17659
_journal_paper_doi 10.1021/ja807709j
_journal_volume 130
_journal_year 2008
_chemical_formula_moiety 'C66 H79 Co2 N4 O5, C64 H74 Co2 N4 O4'
_chemical_formula_sum 'C130 H153 Co4 N8 O9'
_chemical_formula_weight 2207.32
_chemical_name_systematic
; 
 ? 
;
_space_group_IT_number 19
_symmetry_cell_setting orthorhombic
_symmetry_space_group_name_Hall 'P 2ac 2ab'
_symmetry_space_group_name_H-M 'P 21 21 21'
_atom_sites_solution_hydrogens geom
_atom_sites_solution_primary direct
_atom_sites_solution_secondary difmap
_audit_creation_method SHELXL-97
_cell_angle_alpha 90.00
_cell_angle_beta 90.00
_cell_angle_gamma 90.00
_cell_formula_units_Z 4
_cell_length_a 11.6797(11)
_cell_length_b 32.209(3)
_cell_length_c 33.262(3)
_cell_measurement_reflns_used 1471
_cell_measurement_temperature 193(2)
_cell_measurement_theta_max 15.93
_cell_measurement_theta_min 2.22
_cell_volume 12513(2)
_computing_cell_refinement 'Bruker SAINT+'
_computing_data_collection 'Bruker APEX2'
_computing_data_reduction 'Bruker SAINT+'
_computing_molecular_graphics 'Bruker SHELXTL'
_computing_publication_material 'Bruker SHELXTL'
_computing_structure_refinement 'SHELXL-97 (Sheldrick, 1997)'
_computing_structure_solution 'SHELXS-97 (Sheldrick, 1990)'
_diffrn_ambient_temperature 193(2)
_diffrn_measured_fraction_theta_full 1.000
_diffrn_measured_fraction_theta_max 1.000
_diffrn_measurement_device_type 'Bruker X8 APEX II diffractometer'
_diffrn_measurement_method 'phi and omega scans'
_diffrn_radiation_monochromator graphite
_diffrn_radiation_source 'fine-focus sealed tube'
_diffrn_radiation_type MoK\a
_diffrn_radiation_wavelength 0.71073
_diffrn_reflns_av_R_equivalents 0.1280
_diffrn_reflns_av_sigmaI/netI 0.1660
_diffrn_reflns_limit_h_max 11
_diffrn_reflns_limit_h_min -12
_diffrn_reflns_limit_k_max 33
_diffrn_reflns_limit_k_min -33
_diffrn_reflns_limit_l_max 34
_diffrn_reflns_limit_l_min -33
_diffrn_reflns_number 68544
_diffrn_reflns_theta_full 21.49
_diffrn_reflns_theta_max 21.49
_diffrn_reflns_theta_min 1.26
_exptl_absorpt_coefficient_mu 0.578
_exptl_absorpt_correction_T_max 0.9183
_exptl_absorpt_correction_T_min 0.8457
_exptl_absorpt_correction_type multi-scan
_exptl_absorpt_process_details SADABS
_exptl_crystal_colour 'dark red'
_exptl_crystal_density_diffrn 1.172
_exptl_crystal_description block
_exptl_crystal_F_000 4676
_exptl_crystal_size_max 0.30
_exptl_crystal_size_mid 0.20
_exptl_crystal_size_min 0.15
_refine_diff_density_max 0.314
_refine_diff_density_min -0.267
_refine_diff_density_rms 0.052
_refine_ls_abs_structure_details 'Flack H D (1983), Acta Cryst. A39, 876-881'
_refine_ls_abs_structure_Flack -0.001(14)
_refine_ls_extinction_method none
_refine_ls_goodness_of_fit_ref 0.903
_refine_ls_hydrogen_treatment riding
_refine_ls_matrix_type full
_refine_ls_number_parameters 1379
_refine_ls_number_reflns 14325
_refine_ls_number_restraints 26
_refine_ls_restrained_S_all 0.903
_refine_ls_R_factor_all 0.0963
_refine_ls_R_factor_gt 0.0496
_refine_ls_shift/su_max 0.610
_refine_ls_shift/su_mean 0.009
_refine_ls_structure_factor_coef Fsqd
_refine_ls_weighting_details 'calc w=1/[\s^2^(Fo^2^)+(0.0344P)^2^+0.0000P] where P=(Fo^2^+2Fc^2^)/3'
_refine_ls_weighting_scheme calc
_refine_ls_wR_factor_gt 0.0920
_refine_ls_wR_factor_ref 0.0995
_reflns_number_gt 7722
_reflns_number_total 14325
_reflns_threshold_expression >2sigma(I)
_cod_data_source_file ja807709j_si_002.cif
_cod_data_source_block wh1
_cod_original_cell_volume 12512.7(19)
_cod_database_code 4108961

loop_
_symmetry_equiv_pos_as_xyz
'x, y, z'
'-x+1/2, -y, z+1/2'
'-x, y+1/2, -z+1/2'
'x+1/2, -y+1/2, -z'

loop_
_atom_site_label
_atom_site_type_symbol
_atom_site_fract_x
_atom_site_fract_y
_atom_site_fract_z
_atom_site_U_iso_or_equiv
_atom_site_adp_type
_atom_site_occupancy
_atom_site_symmetry_multiplicity
_atom_site_calc_flag
_atom_site_refinement_flags
_atom_site_disorder_assembly
_atom_site_disorder_group
Co1 Co 0.79804(6) 0.386211(19) 0.876098(17) 0.0357(2) Uani 1 1 d . . .
Co2 Co 0.77886(6) 0.385970(19) 0.696968(17) 0.0363(2) Uani 1 1 d . . .
O1 O 0.7878(3) 0.42312(8) 0.83420(8) 0.0383(10) Uani 1 1 d . . .
O2 O 0.9213(3) 0.36278(8) 0.85115(8) 0.0357(10) Uani 1 1 d . . .
O3 O 0.6665(2) 0.35584(8) 0.72309(8) 0.0357(10) Uani 1 1 d . . .
O4 O 0.7811(2) 0.42456(8) 0.73854(8) 0.0356(10) Uani 1 1 d . . .
N1 N 0.6554(3) 0.39880(9) 0.89657(10) 0.0341(12) Uani 1 1 d . . .
N2 N 0.8277(3) 0.36240(9) 0.92513(10) 0.0295(12) Uani 1 1 d . . .
N3 N 0.7530(3) 0.35984(10) 0.64822(9) 0.0301(12) Uani 1 1 d . . .
N4 N 0.9166(3) 0.40394(10) 0.67549(10) 0.0342(12) Uani 1 1 d . . .
C1 C 0.6308(4) 0.37374(12) 0.93348(12) 0.0297(15) Uani 1 1 d . . .
H1A H 0.6125 0.3447 0.9248 0.036 Uiso 1 1 calc R . .
C2 C 0.5320(4) 0.38919(12) 0.96068(12) 0.0386(15) Uani 1 1 d . . .
H2A H 0.4584 0.3877 0.9460 0.046 Uiso 1 1 calc R . .
H2B H 0.5454 0.4184 0.9686 0.046 Uiso 1 1 calc R . .
C3 C 0.5273(4) 0.36120(12) 0.99870(12) 0.0399(16) Uani 1 1 d . . .
H3A H 0.4649 0.3708 1.0166 0.048 Uiso 1 1 calc R . .
H3B H 0.5104 0.3323 0.9906 0.048 Uiso 1 1 calc R . .
C4 C 0.6393(4) 0.36243(14) 1.02120(13) 0.0426(17) Uani 1 1 d . . .
H4A H 0.6335 0.3447 1.0455 0.051 Uiso 1 1 calc R . .
H4B H 0.6547 0.3912 1.0301 0.051 Uiso 1 1 calc R . .
C5 C 0.7402(4) 0.34699(13) 0.99465(11) 0.0401(16) Uani 1 1 d . . .
H5A H 0.8132 0.3498 1.0095 0.048 Uiso 1 1 calc R . .
H5B H 0.7292 0.3173 0.9879 0.048 Uiso 1 1 calc R . .
C6 C 0.7441(4) 0.37277(12) 0.95642(12) 0.0301(15) Uani 1 1 d . . .
H6A H 0.7605 0.4020 0.9648 0.036 Uiso 1 1 calc R . .
C7 C 0.5787(4) 0.42501(12) 0.88325(12) 0.0371(15) Uani 1 1 d . . .
H7A H 0.5066 0.4267 0.8964 0.045 Uiso 1 1 calc R . .
C8 C 0.6009(4) 0.45127(13) 0.84925(12) 0.0347(16) Uani 1 1 d . . .
C9 C 0.5156(4) 0.48094(12) 0.84165(13) 0.0339(16) Uani 1 1 d . . .
H9A H 0.4466 0.4803 0.8567 0.041 Uiso 1 1 calc R . .
C10 C 0.5304(4) 0.51111(13) 0.81258(13) 0.0360(15) Uani 1 1 d . . .
C11 C 0.4449(5) 0.54240(13) 0.80626(13) 0.0567(18) Uani 1 1 d . . .
H11A H 0.3744 0.5417 0.8204 0.068 Uiso 1 1 calc R . .
C12 C 0.4681(4) 0.57342(16) 0.77909(14) 0.0656(19) Uani 1 1 d . . .
H12A H 0.4136 0.5948 0.7746 0.079 Uiso 1 1 calc R . .
C13 C 0.5710(5) 0.57360(14) 0.75807(13) 0.0551(18) Uani 1 1 d . . .
H13A H 0.5831 0.5952 0.7391 0.066 Uiso 1 1 calc R . .
C14 C 0.6543(4) 0.54544(13) 0.76263(13) 0.0457(17) Uani 1 1 d . . .
H14A H 0.7227 0.5473 0.7473 0.055 Uiso 1 1 calc R . .
C15 C 0.6387(4) 0.51204(14) 0.79125(13) 0.0425(17) Uani 1 1 d . . .
C16 C 0.7219(4) 0.48180(13) 0.79824(12) 0.0349(15) Uani 1 1 d . . .
C17 C 0.7047(4) 0.45064(13) 0.82788(12) 0.0299(15) Uani 1 1 d . . .
C18 C 0.9152(4) 0.34002(12) 0.93371(12) 0.0329(16) Uani 1 1 d . . .
H18A H 0.9229 0.3314 0.9609 0.039 Uiso 1 1 calc R . .
C19 C 1.0023(4) 0.32686(12) 0.90633(14) 0.0309(15) Uani 1 1 d . . .
C20 C 1.0923(4) 0.30320(12) 0.92259(13) 0.0415(17) Uani 1 1 d . . .
H20A H 1.0907 0.2960 0.9503 0.050 Uiso 1 1 calc R . .
C21 C 1.1825(4) 0.29033(12) 0.89912(12) 0.0297(15) Uani 1 1 d . . .
C22 C 1.1765(4) 0.30042(12) 0.85675(13) 0.0420(17) Uani 1 1 d . . .
H22A H 1.2364 0.2907 0.8399 0.050 Uiso 1 1 calc R . .
C23 C 1.0889(4) 0.32329(13) 0.83904(13) 0.0332(15) Uani 1 1 d . . .
C24 C 1.0010(4) 0.33878(13) 0.86568(13) 0.0312(16) Uani 1 1 d . . .
C25 C 1.2892(4) 0.26809(13) 0.91600(14) 0.0461(16) Uani 1 1 d . . .
C26 C 1.2733(4) 0.25356(14) 0.95966(12) 0.065(2) Uani 1 1 d . . .
H26A H 1.2559 0.2775 0.9768 0.098 Uiso 1 1 calc R . .
H26B H 1.3438 0.2403 0.9691 0.098 Uiso 1 1 calc R . .
H26C H 1.2100 0.2336 0.9610 0.098 Uiso 1 1 calc R . .
C27 C 1.3172(4) 0.22827(13) 0.88998(13) 0.0549(19) Uani 1 1 d . . .
H27A H 1.3846 0.2142 0.9011 0.082 Uiso 1 1 calc R . .
H27B H 1.3329 0.2366 0.8622 0.082 Uiso 1 1 calc R . .
H27C H 1.2516 0.2093 0.8905 0.082 Uiso 1 1 calc R . .
C28 C 1.3944(4) 0.29674(12) 0.91408(14) 0.0501(18) Uani 1 1 d . . .
H28A H 1.3799 0.3217 0.9301 0.075 Uiso 1 1 calc R . .
H28B H 1.4089 0.3046 0.8861 0.075 Uiso 1 1 calc R . .
H28C H 1.4613 0.2821 0.9248 0.075 Uiso 1 1 calc R . .
C29 C 1.0836(4) 0.33022(13) 0.79410(12) 0.0378(16) Uani 1 1 d . . .
C30 C 1.0748(4) 0.37672(13) 0.78317(12) 0.0598(18) Uani 1 1 d . . .
H30A H 1.1438 0.3912 0.7923 0.090 Uiso 1 1 calc R . .
H30B H 1.0074 0.3888 0.7963 0.090 Uiso 1 1 calc R . .
H30C H 1.0675 0.3797 0.7540 0.090 Uiso 1 1 calc R . .
C31 C 0.9740(5) 0.30855(15) 0.77919(14) 0.076(2) Uani 1 1 d . . .
H31A H 0.9777 0.2789 0.7858 0.113 Uiso 1 1 calc R . .
H31B H 0.9674 0.3120 0.7500 0.113 Uiso 1 1 calc R . .
H31C H 0.9072 0.3210 0.7923 0.113 Uiso 1 1 calc R . .
C32 C 1.1853(4) 0.31096(14) 0.77270(12) 0.0576(19) Uani 1 1 d . . .
H32A H 1.1902 0.2814 0.7796 0.086 Uiso 1 1 calc R . .
H32B H 1.2557 0.3250 0.7811 0.086 Uiso 1 1 calc R . .
H32C H 1.1757 0.3140 0.7436 0.086 Uiso 1 1 calc R . .
C33 C 0.8313(4) 0.37521(13) 0.61690(12) 0.0335(15) Uani 1 1 d . . .
H33A H 0.8028 0.4032 0.6086 0.040 Uiso 1 1 calc R . .
C34 C 0.8431(4) 0.34923(12) 0.57838(12) 0.0366(16) Uani 1 1 d . . .
H34A H 0.7688 0.3482 0.5641 0.044 Uiso 1 1 calc R . .
H34B H 0.8657 0.3205 0.5853 0.044 Uiso 1 1 calc R . .
C35 C 0.9349(4) 0.36905(13) 0.55099(12) 0.0449(17) Uani 1 1 d . . .
H35A H 0.9456 0.3515 0.5268 0.054 Uiso 1 1 calc R . .
H35B H 0.9080 0.3967 0.5420 0.054 Uiso 1 1 calc R . .
C36 C 1.0469(4) 0.37374(13) 0.57212(12) 0.0442(17) Uani 1 1 d . . .
H36A H 1.1035 0.3864 0.5536 0.053 Uiso 1 1 calc R . .
H36B H 1.0757 0.3461 0.5802 0.053 Uiso 1 1 calc R . .
C37 C 1.0337(4) 0.40129(13) 0.60967(12) 0.0391(16) Uani 1 1 d . . .
H37A H 1.1078 0.4034 0.6239 0.047 Uiso 1 1 calc R . .
H37B H 1.0094 0.4296 0.6017 0.047 Uiso 1 1 calc R . .
C38 C 0.9431(4) 0.38168(13) 0.63743(13) 0.0412(16) Uani 1 1 d . . .
H38A H 0.9724 0.3536 0.6451 0.049 Uiso 1 1 calc R . .
C39 C 0.6763(4) 0.33293(13) 0.63915(13) 0.0341(16) Uani 1 1 d . . .
H39A H 0.6692 0.3249 0.6118 0.041 Uiso 1 1 calc R . .
C40 C 0.5996(4) 0.31406(12) 0.66824(14) 0.0371(16) Uani 1 1 d . . .
C41 C 0.6048(4) 0.32480(13) 0.71021(14) 0.0349(15) Uani 1 1 d . . .
C42 C 0.5418(4) 0.29964(14) 0.73693(13) 0.0398(16) Uani 1 1 d . . .
C43 C 0.4681(4) 0.27103(14) 0.72026(14) 0.0499(17) Uani 1 1 d . . .
H43A H 0.4202 0.2563 0.7385 0.060 Uiso 1 1 calc R . .
C44 C 0.4559(4) 0.26126(13) 0.67980(13) 0.0414(16) Uani 1 1 d . . .
C45 C 0.5240(4) 0.28378(13) 0.65437(14) 0.0475(18) Uani 1 1 d . . .
H45A H 0.5195 0.2786 0.6263 0.057 Uiso 1 1 calc R . .
C46 C 0.9834(4) 0.43191(13) 0.68956(13) 0.0419(16) Uani 1 1 d . . .
H46A H 1.0533 0.4366 0.6757 0.050 Uiso 1 1 calc R . .
C47 C 0.9610(4) 0.45687(12) 0.72471(12) 0.0286(15) Uani 1 1 d . . .
C48 C 1.0421(4) 0.48660(13) 0.73450(12) 0.0383(16) Uani 1 1 d . . .
H48A H 1.1119 0.4877 0.7199 0.046 Uiso 1 1 calc R . .
C49 C 1.0228(4) 0.51488(13) 0.76547(13) 0.0374(16) Uani 1 1 d . . .
C50 C 1.1073(4) 0.54555(13) 0.77624(13) 0.0510(18) Uani 1 1 d . . .
H50A H 1.1787 0.5460 0.7626 0.061 Uiso 1 1 calc R . .
C51 C 1.0866(4) 0.57399(13) 0.80573(13) 0.0542(18) Uani 1 1 d . . .
H51A H 1.1437 0.5935 0.8133 0.065 Uiso 1 1 calc R . .
C52 C 0.9780(4) 0.57385(14) 0.82495(13) 0.0532(18) Uani 1 1 d . . .
H52A H 0.9608 0.5947 0.8443 0.064 Uiso 1 1 calc R . .
C53 C 0.8972(4) 0.54418(14) 0.81612(13) 0.0468(18) Uani 1 1 d . . .
H53A H 0.8273 0.5443 0.8307 0.056 Uiso 1 1 calc R . .
C54 C 0.9138(4) 0.51311(13) 0.78593(13) 0.0331(15) Uani 1 1 d . . .
C55 C 0.8343(4) 0.48280(13) 0.77689(13) 0.0394(17) Uani 1 1 d . . .
C56 C 0.8572(4) 0.45455(13) 0.74592(13) 0.0325(16) Uani 1 1 d . . .
C57 C 0.3719(5) 0.22926(17) 0.66491(17) 0.086(2) Uani 1 1 d . . .
C58 C 0.2504(6) 0.2455(2) 0.6685(2) 0.176(4) Uani 1 1 d . . .
H58A H 0.1967 0.2245 0.6585 0.264 Uiso 1 1 calc R . .
H58B H 0.2425 0.2709 0.6525 0.264 Uiso 1 1 calc R . .
H58C H 0.2334 0.2516 0.6967 0.264 Uiso 1 1 calc R . .
C59 C 0.3774(7) 0.19057(18) 0.6900(2) 0.198(4) Uani 1 1 d . . .
H59A H 0.3222 0.1702 0.6798 0.297 Uiso 1 1 calc R . .
H59B H 0.3588 0.1974 0.7180 0.297 Uiso 1 1 calc R . .
H59C H 0.4548 0.1789 0.6887 0.297 Uiso 1 1 calc R . .
C60 C 0.3866(5) 0.21856(17) 0.62180(16) 0.118(3) Uani 1 1 d . . .
H60A H 0.3293 0.1978 0.6140 0.177 Uiso 1 1 calc R . .
H60B H 0.4635 0.2072 0.6175 0.177 Uiso 1 1 calc R . .
H60C H 0.3767 0.2436 0.6054 0.177 Uiso 1 1 calc R . .
C61 C 0.5579(4) 0.30474(13) 0.78159(14) 0.0489(17) Uani 1 1 d . . .
C62 C 0.5175(4) 0.34784(14) 0.79746(13) 0.066(2) Uani 1 1 d . . .
H62A H 0.5578 0.3699 0.7829 0.099 Uiso 1 1 calc R . .
H62B H 0.5343 0.3500 0.8262 0.099 Uiso 1 1 calc R . .
H62C H 0.4348 0.3507 0.7932 0.099 Uiso 1 1 calc R . .
C63 C 0.6854(4) 0.30005(16) 0.79118(15) 0.082(2) Uani 1 1 d . . .
H63A H 0.7291 0.3211 0.7764 0.123 Uiso 1 1 calc R . .
H63B H 0.7113 0.2723 0.7832 0.123 Uiso 1 1 calc R . .
H63C H 0.6975 0.3038 0.8201 0.123 Uiso 1 1 calc R . .
C64 C 0.4928(4) 0.27117(14) 0.80582(13) 0.0583(19) Uani 1 1 d . . .
H64A H 0.5164 0.2436 0.7966 0.088 Uiso 1 1 calc R . .
H64B H 0.4102 0.2745 0.8017 0.088 Uiso 1 1 calc R . .
H64C H 0.5105 0.2742 0.8345 0.088 Uiso 1 1 calc R . .
Co3 Co 0.57750(6) 0.429837(18) 0.586681(19) 0.0370(2) Uani 1 1 d . A .
Co4 Co 0.53775(6) 0.557741(18) 0.491549(19) 0.0374(2) Uani 1 1 d . . .
O5 O 0.5632(3) 0.39897(8) 0.53929(8) 0.0426(11) Uani 1 1 d . . .
O6 O 0.7021(3) 0.45743(8) 0.56140(8) 0.0385(10) Uani 1 1 d . . .
O7 O 0.5288(3) 0.58405(8) 0.54155(8) 0.0387(10) Uani 1 1 d . . .
O8 O 0.6706(3) 0.53233(8) 0.50973(8) 0.0392(10) Uani 1 1 d . A .
O9 O 0.4836(3) 0.48504(10) 0.56323(11) 0.0831(15) Uani 1 1 d . . .
N5 N 0.4662(3) 0.39831(10) 0.61359(9) 0.0313(12) Uani 1 1 d . . .
N6 N 0.6001(3) 0.45697(10) 0.63564(10) 0.0344(13) Uani 1 1 d . . .
N7 N 0.4124(3) 0.58594(10) 0.47029(10) 0.0340(12) Uani 1 1 d . . .
N8 N 0.5428(3) 0.53115(10) 0.44187(10) 0.0306(12) Uani 1 1 d . . .
C65 C 0.4569(4) 0.40763(12) 0.65719(13) 0.0367(16) Uani 1 1 d . A .
H65A H 0.5126 0.3894 0.6717 0.044 Uiso 1 1 calc R . .
C66 C 0.3420(4) 0.40173(14) 0.67635(12) 0.0482(18) Uani 1 1 d . . .
H66A H 0.3193 0.3722 0.6744 0.058 Uiso 1 1 calc R A .
H66B H 0.2842 0.4185 0.6619 0.058 Uiso 1 1 calc R . .
C67 C 0.3454(5) 0.41494(14) 0.72105(13) 0.065(2) Uani 1 1 d . A .
H67A H 0.3959 0.3959 0.7362 0.077 Uiso 1 1 calc R . .
H67B H 0.2675 0.4131 0.7327 0.077 Uiso 1 1 calc R . .
C68 C 0.3902(4) 0.45984(15) 0.72518(15) 0.063(2) Uani 1 1 d . . .
H68A H 0.3365 0.4791 0.7117 0.076 Uiso 1 1 calc R A .
H68B H 0.3936 0.4675 0.7540 0.076 Uiso 1 1 calc R . .
C69 C 0.5107(4) 0.46451(13) 0.70633(13) 0.0446(17) Uani 1 1 d . A .
H69A H 0.5383 0.4934 0.7092 0.054 Uiso 1 1 calc R . .
H69B H 0.5658 0.4458 0.7198 0.054 Uiso 1 1 calc R . .
C70 C 0.4985(4) 0.45296(12) 0.66164(12) 0.0325(16) Uani 1 1 d . A .
H70A H 0.4376 0.4712 0.6501 0.039 Uiso 1 1 calc R . .
C71 C 0.4059(4) 0.36767(13) 0.59928(13) 0.0421(17) Uani 1 1 d . A .
H71A H 0.3573 0.3530 0.6172 0.051 Uiso 1 1 calc R . .
C72 C 0.4086(4) 0.35506(13) 0.55864(14) 0.0395(17) Uani 1 1 d . . .
C73 C 0.3271(4) 0.32457(13) 0.54728(13) 0.0430(17) Uani 1 1 d . A .
H73A H 0.2758 0.3141 0.5670 0.052 Uiso 1 1 calc R . .
C74 C 0.3202(4) 0.30964(13) 0.50825(15) 0.0484(18) Uani 1 1 d . . .
C75 C 0.4030(4) 0.32613(13) 0.48025(13) 0.0423(17) Uani 1 1 d . A .
H75A H 0.3987 0.3165 0.4533 0.051 Uiso 1 1 calc R . .
C76 C 0.4870(4) 0.35424(13) 0.48892(14) 0.0377(16) Uani 1 1 d . . .
C77 C 0.4905(4) 0.37073(13) 0.52926(14) 0.0368(17) Uani 1 1 d . A .
C78 C 0.2316(4) 0.27891(14) 0.49315(15) 0.0520(18) Uani 1 1 d . A .
C79 C 0.1502(5) 0.29991(17) 0.46225(17) 0.096(3) Uani 1 1 d . . .
H79A H 0.1951 0.3106 0.4396 0.144 Uiso 1 1 calc R A .
H79B H 0.1096 0.3229 0.4752 0.144 Uiso 1 1 calc R . .
H79C H 0.0947 0.2795 0.4524 0.144 Uiso 1 1 calc R . .
C80 C 0.2888(5) 0.24106(15) 0.47439(15) 0.092(2) Uani 1 1 d . . .
H80A H 0.3399 0.2281 0.4941 0.137 Uiso 1 1 calc R A .
H80B H 0.3333 0.2497 0.4508 0.137 Uiso 1 1 calc R . .
H80C H 0.2301 0.2211 0.4661 0.137 Uiso 1 1 calc R . .
C81 C 0.1554(4) 0.26269(14) 0.52804(14) 0.062(2) Uani 1 1 d . . .
H81A H 0.2035 0.2490 0.5482 0.093 Uiso 1 1 calc R A .
H81B H 0.0994 0.2428 0.5175 0.093 Uiso 1 1 calc R . .
H81C H 0.1150 0.2861 0.5405 0.093 Uiso 1 1 calc R . .
C82 C 0.5698(4) 0.37144(14) 0.45752(13) 0.0418(17) Uani 1 1 d . A .
C83 C 0.6943(4) 0.36949(14) 0.47189(13) 0.0585(19) Uani 1 1 d . . .
H83A H 0.7154 0.3405 0.4772 0.088 Uiso 1 1 calc R A .
H83B H 0.7025 0.3857 0.4966 0.088 Uiso 1 1 calc R . .
H83C H 0.7446 0.3809 0.4511 0.088 Uiso 1 1 calc R . .
C84 C 0.5327(4) 0.41802(12) 0.44888(13) 0.0586(19) Uani 1 1 d . . .
H84A H 0.4528 0.4186 0.4399 0.088 Uiso 1 1 calc R A .
H84B H 0.5818 0.4298 0.4279 0.088 Uiso 1 1 calc R . .
H84C H 0.5404 0.4345 0.4735 0.088 Uiso 1 1 calc R . .
C85 C 0.5556(5) 0.34769(13) 0.41788(13) 0.0629(19) Uani 1 1 d . . .
H85A H 0.5770 0.3186 0.4219 0.094 Uiso 1 1 calc R A .
H85B H 0.6051 0.3601 0.3973 0.094 Uiso 1 1 calc R . .
H85C H 0.4756 0.3493 0.4091 0.094 Uiso 1 1 calc R . .
C86 C 0.6872(4) 0.47816(12) 0.64666(14) 0.0366(16) Uani 1 1 d . A .
H86A H 0.6913 0.4866 0.6740 0.044 Uiso 1 1 calc R . .
C87 C 0.7782(4) 0.48997(12) 0.62071(13) 0.0345(15) Uani 1 1 d . . .
C88 C 0.8668(4) 0.51380(13) 0.63633(14) 0.0375(16) Uani 1 1 d . A .
H88A H 0.8675 0.5189 0.6645 0.045 Uiso 1 1 calc R . .
C89 C 0.9541(4) 0.53066(13) 0.61331(14) 0.0433(17) Uani 1 1 d . . .
C90 C 1.0477(4) 0.55390(14) 0.63042(16) 0.0560(18) Uani 1 1 d . A .
H90A H 1.0523 0.5571 0.6588 0.067 Uiso 1 1 calc R . .
C91 C 1.1282(5) 0.57111(15) 0.60715(16) 0.070(2) Uani 1 1 d . . .
H91A H 1.1899 0.5860 0.6189 0.083 Uiso 1 1 calc R A .
C92 C 1.1207(4) 0.56705(15) 0.56530(16) 0.066(2) Uani 1 1 d . A .
H92A H 1.1774 0.5799 0.5490 0.079 Uiso 1 1 calc R . .
C93 C 1.0334(4) 0.54501(13) 0.54675(15) 0.0557(18) Uani 1 1 d . . .
H93A H 1.0317 0.5430 0.5183 0.067 Uiso 1 1 calc R A .
C94 C 0.9452(4) 0.52516(13) 0.57024(14) 0.0394(16) Uani 1 1 d . A .
C95 C 0.8581(4) 0.50133(13) 0.55253(14) 0.0354(16) Uani 1 1 d . . .
C96 C 0.7779(4) 0.48250(12) 0.57820(14) 0.0310(15) Uani 1 1 d . A .
C97 C 0.3896(4) 0.57784(13) 0.42789(12) 0.0364(16) Uani 1 1 d . . .
H97A H 0.4384 0.5973 0.4119 0.044 Uiso 1 1 calc R . .
C98 C 0.2674(4) 0.58338(13) 0.41359(12) 0.0390(16) Uani 1 1 d . . .
H98A H 0.2419 0.6123 0.4180 0.047 Uiso 1 1 calc R . .
H98B H 0.2155 0.5645 0.4284 0.047 Uiso 1 1 calc R . .
C99 C 0.2661(4) 0.57279(14) 0.36756(13) 0.0553(18) Uani 1 1 d . . .
H99A H 0.1868 0.5753 0.3573 0.066 Uiso 1 1 calc R . .
H99B H 0.3139 0.5933 0.3530 0.066 Uiso 1 1 calc R . .
C100 C 0.3099(4) 0.52984(13) 0.35888(14) 0.0466(17) Uani 1 1 d . . .
H10A H 0.3088 0.5249 0.3295 0.056 Uiso 1 1 calc R . .
H10B H 0.2590 0.5091 0.3717 0.056 Uiso 1 1 calc R . .
C101 C 0.4344(4) 0.52413(14) 0.37497(12) 0.0464(17) Uani 1 1 d . . .
H10C H 0.4605 0.4953 0.3703 0.056 Uiso 1 1 calc R . .
H10D H 0.4871 0.5432 0.3608 0.056 Uiso 1 1 calc R . .
C102 C 0.4344(4) 0.53370(12) 0.42031(13) 0.0361(16) Uani 1 1 d . . .
H10E H 0.3800 0.5139 0.4335 0.043 Uiso 1 1 calc R . .
C103 C 0.3527(4) 0.61461(13) 0.48912(13) 0.0352(15) Uani 1 1 d . . .
H10F H 0.2928 0.6274 0.4743 0.042 Uiso 1 1 calc R . .
C104 C 0.3686(4) 0.62885(13) 0.53019(13) 0.0361(16) Uani 1 1 d . . .
C105 C 0.4586(4) 0.61282(13) 0.55437(13) 0.0317(15) Uani 1 1 d . . .
C106 C 0.4682(4) 0.62880(12) 0.59380(13) 0.0344(15) Uani 1 1 d . . .
C107 C 0.3888(4) 0.65937(13) 0.60618(14) 0.0405(16) Uani 1 1 d . . .
H10G H 0.3955 0.6699 0.6328 0.049 Uiso 1 1 calc R . .
C108 C 0.3022(4) 0.67506(12) 0.58228(13) 0.0323(15) Uani 1 1 d . . .
C109 C 0.2905(4) 0.65947(13) 0.54446(14) 0.0345(16) Uani 1 1 d . . .
H10H H 0.2304 0.6690 0.5276 0.041 Uiso 1 1 calc R . .
C110 C 0.5576(4) 0.61042(13) 0.62268(12) 0.0346(15) Uani 1 1 d . . .
C111 C 0.5658(4) 0.63557(12) 0.66245(12) 0.0483(17) Uani 1 1 d . . .
H11B H 0.5901 0.6640 0.6565 0.072 Uiso 1 1 calc R . .
H11C H 0.6218 0.6224 0.6803 0.072 Uiso 1 1 calc R . .
H11D H 0.4908 0.6361 0.6756 0.072 Uiso 1 1 calc R . .
C112 C 0.6784(4) 0.60896(14) 0.60474(13) 0.0536(18) Uani 1 1 d . . .
H11E H 0.6769 0.5933 0.5795 0.080 Uiso 1 1 calc R . .
H11F H 0.7304 0.5954 0.6237 0.080 Uiso 1 1 calc R . .
H11G H 0.7051 0.6373 0.5995 0.080 Uiso 1 1 calc R . .
C113 C 0.5190(4) 0.56639(13) 0.63497(14) 0.063(2) Uani 1 1 d . . .
H11H H 0.5122 0.5490 0.6109 0.095 Uiso 1 1 calc R . .
H11I H 0.4447 0.5679 0.6485 0.095 Uiso 1 1 calc R . .
H11J H 0.5757 0.5543 0.6532 0.095 Uiso 1 1 calc R . .
C114 C 0.2212(4) 0.70779(13) 0.59836(14) 0.0421(16) Uani 1 1 d . . .
C115 C 0.2827(5) 0.74932(14) 0.59422(15) 0.079(2) Uani 1 1 d . . .
H11K H 0.3007 0.7544 0.5659 0.118 Uiso 1 1 calc R . .
H11L H 0.3538 0.7487 0.6099 0.118 Uiso 1 1 calc R . .
H11M H 0.2332 0.7716 0.6043 0.118 Uiso 1 1 calc R . .
C116 C 0.1119(4) 0.70931(16) 0.57525(16) 0.088(2) Uani 1 1 d . . .
H11N H 0.1285 0.7144 0.5468 0.132 Uiso 1 1 calc R . .
H11O H 0.0637 0.7318 0.5857 0.132 Uiso 1 1 calc R . .
H11P H 0.0716 0.6828 0.5781 0.132 Uiso 1 1 calc R . .
C117 C 0.1942(5) 0.70013(16) 0.64285(15) 0.093(2) Uani 1 1 d . . .
H11Q H 0.1544 0.6735 0.6457 0.139 Uiso 1 1 calc R . .
H11R H 0.1453 0.7225 0.6530 0.139 Uiso 1 1 calc R . .
H11S H 0.2657 0.6994 0.6583 0.139 Uiso 1 1 calc R . .
C118 C 0.6288(4) 0.51333(12) 0.42623(14) 0.0379(17) Uani 1 1 d . . .
H11T H 0.6242 0.5062 0.3986 0.046 Uiso 1 1 calc R . .
C119 C 0.7328(4) 0.50310(13) 0.44722(13) 0.0362(16) Uani 1 1 d . A .
C120 C 0.8169(4) 0.48264(13) 0.42541(14) 0.0420(17) Uani 1 1 d . . .
H12B H 0.8067 0.4791 0.3973 0.050 Uiso 1 1 calc R . .
C121 C 0.9154(4) 0.46712(14) 0.44324(14) 0.0425(17) Uani 1 1 d . A .
C122 C 0.9981(4) 0.44560(15) 0.41910(17) 0.076(2) Uani 1 1 d . . .
H12C H 0.9855 0.4413 0.3912 0.092 Uiso 1 1 calc R . .
C123 C 1.0985(5) 0.43103(17) 0.43785(15) 0.079(2) Uani 1 1 d . . .
H12D H 1.1563 0.4171 0.4230 0.095 Uiso 1 1 calc R . .
C124 C 1.1106(5) 0.43808(15) 0.48057(17) 0.070(2) Uani 1 1 d . . .
H12E H 1.1780 0.4282 0.4934 0.084 Uiso 1 1 calc R . .
C125 C 1.0312(4) 0.45795(12) 0.50363(15) 0.0493(17) Uani 1 1 d . A .
H12F H 1.0438 0.4610 0.5317 0.059 Uiso 1 1 calc R . .
C126 C 0.9291(4) 0.47414(13) 0.48584(16) 0.0439(17) Uani 1 1 d . . .
C127 C 0.8448(4) 0.49615(12) 0.50843(14) 0.0283(15) Uani 1 1 d . A .
C128 C 0.7498(4) 0.51083(13) 0.48868(14) 0.0333(16) Uani 1 1 d . . .
C129 C 0.3947(11) 0.4867(4) 0.5298(4) 0.098(5) Uani 0.442(7) 1 d PU A 1
H12I H 0.4093 0.4667 0.5078 0.118 Uiso 0.442(7) 1 calc PR A 1
H12J H 0.3814 0.5149 0.5191 0.118 Uiso 0.442(7) 1 calc PR A 1
C130 C 0.2867(12) 0.4697(4) 0.5646(4) 0.087(5) Uani 0.442(7) 1 d PU A 1
H13E H 0.2123 0.4690 0.5510 0.131 Uiso 0.442(7) 1 calc PR A 1
H13F H 0.2832 0.4891 0.5873 0.131 Uiso 0.442(7) 1 calc PR A 1
H13G H 0.3057 0.4419 0.5744 0.131 Uiso 0.442(7) 1 calc PR A 1
C029 C 0.3602(9) 0.4926(3) 0.5476(3) 0.059(4) Uani 0.558(7) 1 d PU A 2
H12G H 0.3474 0.5226 0.5428 0.071 Uiso 0.558(7) 1 calc PR A 2
H12H H 0.3479 0.4775 0.5220 0.071 Uiso 0.558(7) 1 calc PR A 2
C030 C 0.2797(9) 0.4769(3) 0.5792(3) 0.055(4) Uani 0.558(7) 1 d PU A 2
H13B H 0.2006 0.4801 0.5699 0.082 Uiso 0.558(7) 1 calc PR A 2
H13C H 0.2906 0.4928 0.6040 0.082 Uiso 0.558(7) 1 calc PR A 2
H13D H 0.2954 0.4474 0.5844 0.082 Uiso 0.558(7) 1 calc PR A 2

loop_
_atom_site_aniso_label
_atom_site_aniso_U_11
_atom_site_aniso_U_22
_atom_site_aniso_U_33
_atom_site_aniso_U_23
_atom_site_aniso_U_13
_atom_site_aniso_U_12
Co1 0.0420(5) 0.0296(4) 0.0355(4) 0.0028(4) 0.0023(4) 0.0049(4)
Co2 0.0415(5) 0.0313(4) 0.0361(4) 0.0000(3) -0.0009(4) -0.0026(4)
O1 0.046(2) 0.0321(19) 0.0362(19) 0.0092(16) -0.0010(19) 0.0078(18)
O2 0.042(2) 0.0360(19) 0.0296(19) 0.0056(15) -0.0011(18) 0.0100(17)
O3 0.034(2) 0.0365(19) 0.037(2) -0.0008(16) -0.0059(18) -0.0079(17)
O4 0.039(2) 0.0385(19) 0.0289(17) -0.0076(16) 0.0088(18) -0.0049(18)
N1 0.048(3) 0.020(2) 0.034(2) -0.0090(19) 0.015(2) -0.008(2)
N2 0.031(3) 0.017(2) 0.040(2) 0.0008(19) -0.012(2) 0.0052(19)
N3 0.035(3) 0.029(2) 0.027(2) -0.0024(19) 0.003(2) -0.001(2)
N4 0.032(3) 0.034(2) 0.037(2) 0.0024(19) 0.005(2) 0.004(2)
C1 0.033(3) 0.015(3) 0.041(3) -0.003(2) -0.002(3) -0.007(2)
C2 0.051(4) 0.017(3) 0.048(3) 0.003(3) -0.005(3) -0.004(3)
C3 0.043(3) 0.031(3) 0.046(3) -0.002(3) 0.009(3) 0.005(3)
C4 0.049(4) 0.041(3) 0.037(3) -0.001(3) 0.009(3) 0.000(3)
C5 0.060(4) 0.035(3) 0.025(3) 0.015(2) 0.007(3) 0.006(3)
C6 0.041(4) 0.017(3) 0.033(3) -0.009(2) 0.016(3) 0.001(2)
C7 0.044(3) 0.021(3) 0.046(3) -0.002(3) -0.019(3) 0.014(3)
C8 0.037(4) 0.042(3) 0.025(3) 0.000(3) -0.003(3) -0.010(3)
C9 0.019(3) 0.033(3) 0.049(3) 0.007(3) -0.004(3) 0.008(3)
C10 0.038(3) 0.025(3) 0.044(3) -0.003(3) 0.017(3) 0.003(3)
C11 0.075(4) 0.038(3) 0.058(4) 0.017(3) -0.006(4) 0.017(3)
C12 0.064(4) 0.078(4) 0.054(4) -0.001(3) -0.001(4) 0.031(4)
C13 0.089(4) 0.042(3) 0.035(3) 0.019(3) -0.002(3) 0.024(3)
C14 0.045(4) 0.050(4) 0.042(3) 0.011(3) -0.002(3) 0.013(3)
C15 0.053(4) 0.039(3) 0.035(3) -0.003(3) -0.024(3) 0.000(3)
C16 0.040(3) 0.032(3) 0.033(3) -0.004(2) -0.002(3) -0.003(3)
C17 0.043(4) 0.030(3) 0.017(3) -0.006(2) 0.004(3) -0.006(3)
C18 0.049(4) 0.029(3) 0.021(3) -0.001(2) -0.003(3) -0.015(3)
C19 0.021(3) 0.020(3) 0.052(3) -0.002(3) 0.004(3) 0.002(2)
C20 0.058(4) 0.033(3) 0.034(3) 0.003(3) 0.003(3) -0.008(3)
C21 0.032(3) 0.025(3) 0.032(3) 0.002(2) 0.001(3) -0.011(3)
C22 0.040(4) 0.031(3) 0.055(4) -0.015(3) 0.008(3) 0.000(3)
C23 0.030(3) 0.035(3) 0.034(3) -0.009(3) -0.005(3) 0.012(3)
C24 0.038(4) 0.025(3) 0.031(3) 0.008(2) -0.014(3) -0.012(3)
C25 0.039(4) 0.045(3) 0.054(3) 0.004(3) -0.002(3) 0.022(3)
C26 0.083(5) 0.067(4) 0.046(3) 0.021(3) 0.008(4) 0.021(4)
C27 0.067(4) 0.032(3) 0.065(4) 0.003(3) -0.015(3) 0.005(3)
C28 0.039(4) 0.035(3) 0.076(4) -0.002(3) -0.013(3) -0.003(3)
C29 0.033(3) 0.057(3) 0.023(3) -0.008(3) 0.008(3) 0.006(3)
C30 0.077(4) 0.066(4) 0.036(3) 0.015(3) 0.016(3) 0.018(3)
C31 0.085(5) 0.098(4) 0.043(4) -0.008(3) -0.007(4) 0.004(4)
C32 0.061(4) 0.085(4) 0.028(3) -0.003(3) 0.000(3) 0.020(3)
C33 0.042(4) 0.028(3) 0.031(3) 0.009(2) 0.004(3) 0.004(3)
C34 0.045(4) 0.021(3) 0.044(3) -0.007(3) -0.002(3) 0.002(3)
C35 0.062(4) 0.035(3) 0.038(3) -0.010(3) 0.018(3) 0.001(3)
C36 0.040(4) 0.053(3) 0.039(3) -0.006(3) -0.002(3) -0.005(3)
C37 0.030(3) 0.047(3) 0.041(3) 0.003(3) 0.004(3) -0.009(3)
C38 0.057(4) 0.026(3) 0.041(3) -0.004(3) 0.003(3) 0.010(3)
C39 0.042(4) 0.034(3) 0.026(3) 0.003(2) 0.005(3) 0.006(3)
C40 0.042(4) 0.021(3) 0.049(3) -0.005(3) -0.007(3) -0.005(3)
C41 0.029(3) 0.035(3) 0.041(3) -0.006(3) -0.012(3) -0.005(3)
C42 0.039(4) 0.048(3) 0.032(3) 0.007(3) 0.006(3) 0.001(3)
C43 0.040(4) 0.053(3) 0.057(4) 0.005(3) 0.001(3) -0.007(3)
C44 0.046(4) 0.036(3) 0.042(3) -0.002(3) 0.001(3) -0.008(3)
C45 0.058(4) 0.038(3) 0.046(4) 0.006(3) -0.004(3) -0.010(3)
C46 0.043(4) 0.033(3) 0.050(3) 0.006(3) 0.002(3) -0.007(3)
C47 0.033(3) 0.030(3) 0.023(3) 0.001(2) -0.005(3) -0.002(3)
C48 0.031(3) 0.051(3) 0.033(3) 0.000(3) 0.002(3) 0.001(3)
C49 0.047(4) 0.025(3) 0.040(3) 0.006(3) 0.008(3) -0.004(3)
C50 0.055(4) 0.039(3) 0.059(4) 0.008(3) 0.004(3) -0.006(3)
C51 0.070(4) 0.030(3) 0.063(4) -0.017(3) -0.008(4) -0.020(3)
C52 0.069(4) 0.049(3) 0.042(3) -0.009(3) -0.012(3) -0.006(3)
C53 0.051(4) 0.053(4) 0.036(3) 0.000(3) -0.002(3) 0.001(3)
C54 0.050(4) 0.030(3) 0.019(3) 0.006(3) -0.008(3) -0.002(3)
C55 0.060(4) 0.027(3) 0.032(3) 0.002(3) 0.000(3) -0.012(3)
C56 0.025(3) 0.029(3) 0.043(3) 0.005(3) -0.006(3) -0.013(3)
C57 0.104(5) 0.082(4) 0.072(4) -0.014(4) -0.008(4) -0.046(4)
C58 0.085(6) 0.230(9) 0.213(8) -0.105(7) 0.009(6) -0.032(6)
C59 0.315(10) 0.116(5) 0.163(7) 0.037(5) -0.084(7) -0.154(6)
C60 0.126(6) 0.114(5) 0.114(6) -0.048(4) 0.012(5) -0.084(4)
C61 0.058(4) 0.035(3) 0.054(4) 0.009(3) 0.003(4) -0.014(3)
C62 0.085(5) 0.072(4) 0.042(4) 0.000(3) 0.000(4) -0.012(4)
C63 0.049(4) 0.109(5) 0.089(5) 0.037(4) -0.012(4) -0.018(4)
C64 0.045(4) 0.078(4) 0.052(4) 0.009(3) -0.008(3) 0.005(3)
Co3 0.0409(5) 0.0289(4) 0.0414(4) 0.0029(4) -0.0013(4) -0.0034(4)
Co4 0.0364(5) 0.0306(4) 0.0453(4) 0.0018(4) 0.0001(4) 0.0011(4)
O5 0.054(2) 0.039(2) 0.035(2) -0.0037(16) 0.005(2) -0.0163(19)
O6 0.040(2) 0.0364(19) 0.039(2) 0.0005(16) 0.0016(19) 0.0045(18)
O7 0.049(2) 0.037(2) 0.0308(19) 0.0003(16) 0.0005(19) 0.0021(18)
O8 0.040(2) 0.0346(19) 0.043(2) 0.0051(17) -0.001(2) 0.0044(17)
O9 0.090(3) 0.058(2) 0.101(3) 0.000(2) -0.004(3) -0.004(2)
N5 0.040(3) 0.029(2) 0.025(2) -0.0059(18) -0.002(2) 0.005(2)
N6 0.035(3) 0.034(2) 0.034(3) 0.008(2) -0.003(2) -0.007(2)
N7 0.038(3) 0.018(2) 0.046(3) 0.002(2) -0.002(2) 0.003(2)
N8 0.024(3) 0.033(2) 0.035(2) -0.0023(19) -0.011(2) 0.008(2)
C65 0.033(3) 0.032(3) 0.045(3) 0.008(3) 0.010(3) 0.000(3)
C66 0.057(4) 0.057(4) 0.030(3) 0.002(3) 0.001(3) -0.013(3)
C67 0.075(4) 0.078(4) 0.041(4) -0.004(3) 0.024(3) -0.023(4)
C68 0.060(4) 0.067(4) 0.062(4) -0.020(3) 0.010(4) -0.008(3)
C69 0.048(4) 0.031(3) 0.055(4) 0.007(3) 0.001(3) 0.002(3)
C70 0.039(4) 0.032(3) 0.027(3) -0.002(3) -0.008(3) -0.005(3)
C71 0.054(4) 0.037(3) 0.035(3) -0.004(3) -0.003(3) -0.011(3)
C72 0.043(4) 0.022(3) 0.054(4) -0.001(3) -0.002(3) -0.003(3)
C73 0.049(4) 0.036(3) 0.044(3) -0.008(3) 0.017(3) -0.012(3)
C74 0.056(4) 0.029(3) 0.060(4) 0.002(3) 0.006(4) 0.002(3)
C75 0.058(4) 0.036(3) 0.033(3) -0.008(3) -0.007(3) 0.019(3)
C76 0.033(4) 0.040(3) 0.040(3) -0.010(3) -0.008(3) -0.007(3)
C77 0.033(4) 0.022(3) 0.055(4) 0.006(3) 0.002(3) 0.000(3)
C78 0.053(4) 0.039(3) 0.064(4) -0.004(3) 0.003(4) -0.019(3)
C79 0.077(5) 0.092(5) 0.119(5) 0.003(4) -0.022(5) -0.040(4)
C80 0.099(5) 0.069(4) 0.106(5) -0.052(4) 0.034(5) -0.016(4)
C81 0.048(4) 0.044(4) 0.094(5) -0.024(3) 0.000(4) -0.016(3)
C82 0.037(4) 0.048(3) 0.040(3) -0.009(3) 0.005(3) -0.003(3)
C83 0.063(4) 0.070(4) 0.042(3) 0.012(3) 0.005(3) -0.007(3)
C84 0.084(5) 0.029(3) 0.063(4) 0.005(3) 0.009(4) -0.011(3)
C85 0.096(5) 0.049(3) 0.044(4) 0.004(3) -0.002(4) -0.005(4)
C86 0.031(4) 0.025(3) 0.054(4) 0.003(3) -0.008(3) -0.001(3)
C87 0.041(4) 0.024(3) 0.038(3) 0.006(3) -0.007(3) 0.005(3)
C88 0.031(3) 0.026(3) 0.056(4) 0.004(3) -0.013(3) 0.003(3)
C89 0.043(4) 0.026(3) 0.061(4) 0.011(3) 0.002(3) 0.000(3)
C90 0.048(4) 0.041(3) 0.079(4) -0.003(3) -0.023(4) -0.010(3)
C91 0.043(4) 0.059(4) 0.106(5) 0.001(4) -0.013(4) -0.021(3)
C92 0.037(4) 0.048(4) 0.111(5) 0.029(4) -0.014(4) -0.024(3)
C93 0.052(4) 0.048(3) 0.067(4) 0.023(3) -0.013(4) -0.005(3)
C94 0.032(4) 0.027(3) 0.060(4) 0.018(3) 0.006(3) 0.004(3)
C95 0.024(3) 0.023(3) 0.059(4) 0.019(3) -0.013(3) -0.006(3)
C96 0.025(3) 0.018(3) 0.050(3) -0.004(3) -0.024(3) -0.001(3)
C97 0.049(4) 0.035(3) 0.026(3) 0.003(3) 0.003(3) -0.002(3)
C98 0.025(3) 0.041(3) 0.051(3) 0.007(3) -0.016(3) 0.002(3)
C99 0.055(4) 0.059(4) 0.053(4) 0.002(3) -0.002(3) 0.010(3)
C100 0.040(4) 0.031(3) 0.068(4) -0.015(3) -0.011(3) 0.009(3)
C101 0.057(4) 0.047(3) 0.035(3) -0.020(3) -0.003(3) 0.015(3)
C102 0.028(3) 0.030(3) 0.050(4) -0.006(3) -0.002(3) 0.008(3)
C103 0.030(3) 0.024(3) 0.052(3) 0.019(3) 0.003(3) -0.003(3)
C104 0.034(4) 0.036(3) 0.038(3) 0.004(3) -0.018(3) -0.018(3)
C105 0.031(3) 0.022(3) 0.043(3) -0.002(3) 0.003(3) -0.009(3)
C106 0.034(3) 0.031(3) 0.038(3) 0.000(3) -0.004(3) -0.003(3)
C107 0.053(4) 0.024(3) 0.044(3) -0.006(2) 0.004(3) -0.012(3)
C108 0.038(4) 0.022(3) 0.037(3) -0.002(3) -0.009(3) 0.004(3)
C109 0.020(3) 0.030(3) 0.054(3) 0.005(3) 0.000(3) 0.014(3)
C110 0.037(3) 0.036(3) 0.031(3) -0.002(3) 0.006(3) -0.009(3)
C111 0.077(4) 0.036(3) 0.032(3) 0.011(3) 0.001(3) -0.001(3)
C112 0.070(4) 0.040(3) 0.051(3) -0.003(3) 0.000(3) 0.005(3)
C113 0.077(4) 0.038(3) 0.075(4) 0.002(3) -0.017(4) -0.008(3)
C114 0.035(4) 0.035(3) 0.057(4) -0.020(3) 0.003(3) 0.008(3)
C115 0.099(5) 0.040(4) 0.097(5) -0.022(3) -0.006(5) 0.009(4)
C116 0.045(4) 0.097(5) 0.122(5) -0.056(4) -0.028(4) 0.035(4)
C117 0.103(5) 0.085(4) 0.090(5) 0.003(4) 0.052(4) 0.045(4)
C118 0.046(4) 0.024(3) 0.044(4) 0.002(3) 0.006(3) -0.007(3)
C119 0.039(4) 0.032(3) 0.037(3) 0.005(3) 0.000(3) 0.001(3)
C120 0.042(4) 0.040(3) 0.044(3) 0.018(3) 0.013(3) -0.003(3)
C121 0.038(4) 0.045(3) 0.044(4) 0.012(3) -0.001(3) 0.009(3)
C122 0.061(5) 0.084(4) 0.085(4) 0.037(4) 0.006(4) 0.032(4)
C123 0.083(5) 0.092(5) 0.062(4) 0.011(4) 0.016(4) 0.023(4)
C124 0.045(4) 0.066(4) 0.100(5) 0.021(4) -0.006(4) 0.016(3)
C125 0.045(4) 0.036(3) 0.067(4) 0.010(3) 0.014(3) 0.008(3)
C126 0.029(4) 0.026(3) 0.077(4) 0.021(3) 0.003(4) 0.004(3)
C127 0.021(3) 0.023(3) 0.042(3) 0.018(3) 0.003(3) -0.005(2)
C128 0.034(4) 0.017(3) 0.049(3) 0.008(3) -0.002(3) -0.007(3)
C129 0.082(9) 0.107(10) 0.106(10) -0.063(8) -0.066(7) 0.074(8)
C130 0.098(10) 0.058(9) 0.107(10) -0.023(8) -0.087(7) 0.035(8)
C029 0.032(7) 0.087(8) 0.058(7) 0.008(6) -0.024(5) -0.028(6)
C030 0.034(7) 0.040(7) 0.090(8) 0.018(6) -0.023(6) -0.016(6)

loop_
_atom_type_symbol
_atom_type_description
_atom_type_scat_dispersion_real
_atom_type_scat_dispersion_imag
_atom_type_scat_source
C C 0.0033 0.0016 'International Tables Vol C Tables 4.2.6.8 and 6.1.1.4'
H H 0.0000 0.0000 'International Tables Vol C Tables 4.2.6.8 and 6.1.1.4'
N N 0.0061 0.0033 'International Tables Vol C Tables 4.2.6.8 and 6.1.1.4'
O O 0.0106 0.0060 'International Tables Vol C Tables 4.2.6.8 and 6.1.1.4'
Co Co 0.3494 0.9721 'International Tables Vol C Tables 4.2.6.8 and 6.1.1.4'

loop_
_geom_angle_atom_site_label_1
_geom_angle_atom_site_label_2
_geom_angle_atom_site_label_3
_geom_angle
O2 Co1 O1 88.51(12)
O2 Co1 N2 94.73(14)
O1 Co1 N2 163.26(13)
O2 Co1 N1 166.17(14)
O1 Co1 N1 94.53(14)
N2 Co1 N1 86.23(15)
O3 Co2 N4 164.00(13)
O3 Co2 N3 93.28(14)
N4 Co2 N3 86.90(15)
O3 Co2 O4 90.65(12)
N4 Co2 O4 93.77(14)
N3 Co2 O4 163.19(14)
C17 O1 Co1 126.8(3)
C24 O2 Co1 129.8(3)
C41 O3 Co2 129.8(3)
C56 O4 Co2 129.0(3)
C7 N1 C1 119.7(4)
C7 N1 Co1 129.4(3)
C1 N1 Co1 110.9(3)
C18 N2 C6 120.0(3)
C18 N2 Co1 125.6(3)
C6 N2 Co1 114.2(3)
C39 N3 C33 119.7(3)
C39 N3 Co2 128.8(3)
C33 N3 Co2 111.4(3)
C46 N4 C38 121.6(4)
C46 N4 Co2 127.4(3)
C38 N4 Co2 111.0(3)
N1 C1 C6 104.7(3)
N1 C1 C2 116.7(3)
C6 C1 C2 111.1(3)
C1 C2 C3 108.4(3)
C4 C3 C2 111.0(4)
C3 C4 C5 111.6(3)
C6 C5 C4 108.9(3)
N2 C6 C5 119.4(3)
N2 C6 C1 103.1(3)
C5 C6 C1 113.7(4)
N1 C7 C8 121.6(4)
C9 C8 C17 122.1(4)
C9 C8 C7 114.5(4)
C17 C8 C7 123.1(4)
C10 C9 C8 121.1(4)
C9 C10 C11 120.7(4)
C9 C10 C15 117.8(4)
C11 C10 C15 121.4(4)
C12 C11 C10 118.1(5)
C11 C12 C13 120.3(5)
C14 C13 C12 124.6(5)
C13 C14 C15 119.1(5)
C16 C15 C10 120.7(4)
C16 C15 C14 122.7(5)
C10 C15 C14 116.6(4)
C15 C16 C17 120.7(4)
C15 C16 C55 121.2(4)
C17 C16 C55 118.0(4)
O1 C17 C8 124.0(4)
O1 C17 C16 118.5(4)
C8 C17 C16 117.5(4)
N2 C18 C19 126.3(4)
C20 C19 C24 121.7(4)
C20 C19 C18 116.6(4)
C24 C19 C18 121.6(4)
C21 C20 C19 121.2(4)
C20 C21 C22 116.6(4)
C20 C21 C25 123.5(4)
C22 C21 C25 119.8(4)
C23 C22 C21 124.5(4)
C22 C23 C24 116.5(4)
C22 C23 C29 121.8(4)
C24 C23 C29 121.7(4)
O2 C24 C19 121.8(4)
O2 C24 C23 119.0(4)
C19 C24 C23 119.2(4)
C26 C25 C28 108.6(4)
C26 C25 C21 112.8(4)
C28 C25 C21 110.6(3)
C26 C25 C27 107.2(3)
C28 C25 C27 107.4(4)
C21 C25 C27 110.1(4)
C23 C29 C32 111.8(4)
C23 C29 C31 106.6(4)
C32 C29 C31 108.3(4)
C23 C29 C30 112.2(3)
C32 C29 C30 109.8(4)
C31 C29 C30 108.0(4)
N3 C33 C38 105.5(3)
N3 C33 C34 117.6(3)
C38 C33 C34 112.3(4)
C33 C34 C35 109.2(3)
C36 C35 C34 111.8(4)
C35 C36 C37 110.6(4)
C38 C37 C36 108.6(3)
N4 C38 C33 106.0(4)
N4 C38 C37 117.1(4)
C33 C38 C37 112.6(4)
N3 C39 C40 123.9(4)
C45 C40 C41 121.1(4)
C45 C40 C39 117.6(4)
C41 C40 C39 121.3(4)
O3 C41 C42 121.5(4)
O3 C41 C40 121.7(4)
C42 C41 C40 116.8(4)
C43 C42 C41 117.2(4)
C43 C42 C61 123.2(4)
C41 C42 C61 119.5(4)
C42 C43 C44 127.3(5)
C45 C44 C43 114.8(4)
C45 C44 C57 122.5(4)
C43 C44 C57 122.7(4)
C44 C45 C40 122.3(4)
N4 C46 C47 125.3(4)
C48 C47 C56 120.6(4)
C48 C47 C46 116.9(4)
C56 C47 C46 122.2(4)
C47 C48 C49 121.0(4)
C48 C49 C50 121.4(4)
C48 C49 C54 117.7(4)
C50 C49 C54 120.9(4)
C51 C50 C49 121.1(5)
C50 C51 C52 118.7(4)
C53 C52 C51 121.3(4)
C52 C53 C54 122.9(5)
C55 C54 C53 123.8(5)
C55 C54 C49 121.2(4)
C53 C54 C49 115.0(4)
C54 C55 C56 119.5(5)
C54 C55 C16 120.2(4)
C56 C55 C16 120.2(4)
O4 C56 C55 118.6(4)
O4 C56 C47 121.4(4)
C55 C56 C47 119.9(4)
C60 C57 C59 109.9(5)
C60 C57 C44 113.6(5)
C59 C57 C44 110.9(5)
C60 C57 C58 105.3(5)
C59 C57 C58 106.4(6)
C44 C57 C58 110.3(5)
C42 C61 C63 108.5(4)
C42 C61 C64 112.0(4)
C63 C61 C64 107.5(4)
C42 C61 C62 113.1(4)
C63 C61 C62 108.2(4)
C64 C61 C62 107.3(4)
N6 Co3 O5 175.00(14)
N6 Co3 N5 86.30(15)
O5 Co3 N5 93.00(13)
N6 Co3 O6 93.36(14)
O5 Co3 O6 86.80(13)
N5 Co3 O6 173.75(14)
N6 Co3 O9 90.08(14)
O5 Co3 O9 94.88(13)
N5 Co3 O9 104.92(14)
O6 Co3 O9 81.32(13)
O8 Co4 N7 175.00(14)
O8 Co4 N8 93.43(14)
N7 Co4 N8 84.97(15)
O8 Co4 O7 87.53(13)
N7 Co4 O7 94.16(14)
N8 Co4 O7 178.55(16)
C77 O5 Co3 130.7(3)
C96 O6 Co3 127.7(3)
C105 O7 Co4 130.2(3)
C128 O8 Co4 129.0(3)
C129 O9 C029 27.8(6)
C129 O9 Co3 128.2(6)
C029 O9 Co3 134.4(5)
C71 N5 C65 118.1(4)
C71 N5 Co3 127.6(3)
C65 N5 Co3 114.0(3)
C86 N6 C70 121.3(4)
C86 N6 Co3 127.8(3)
C70 N6 Co3 110.9(3)
C103 N7 C97 119.3(4)
C103 N7 Co4 125.3(3)
C97 N7 Co4 115.1(3)
C118 N8 C102 120.8(4)
C118 N8 Co4 126.7(3)
C102 N8 Co4 112.5(3)
N5 C65 C66 117.1(4)
N5 C65 C70 105.1(3)
C66 C65 C70 111.1(4)
C65 C66 C67 110.6(4)
C66 C67 C68 110.6(4)
C69 C68 C67 111.3(4)
C70 C69 C68 106.5(4)
N6 C70 C69 118.1(4)
N6 C70 C65 106.2(3)
C69 C70 C65 110.5(3)
N5 C71 C72 123.8(4)
C71 C72 C73 116.1(4)
C71 C72 C77 123.8(4)
C73 C72 C77 120.1(4)
C74 C73 C72 121.9(4)
C73 C74 C75 116.0(4)
C73 C74 C78 125.1(5)
C75 C74 C78 118.9(4)
C76 C75 C74 126.1(4)
C75 C76 C77 117.4(4)
C75 C76 C82 123.4(4)
C77 C76 C82 119.0(4)
O5 C77 C76 121.3(4)
O5 C77 C72 120.2(4)
C76 C77 C72 118.5(4)
C74 C78 C80 111.0(4)
C74 C78 C81 111.3(4)
C80 C78 C81 106.7(4)
C74 C78 C79 110.6(4)
C80 C78 C79 110.2(4)
C81 C78 C79 106.9(4)
C76 C82 C85 109.8(4)
C76 C82 C83 111.9(4)
C85 C82 C83 110.5(4)
C76 C82 C84 107.1(4)
C85 C82 C84 106.6(4)
C83 C82 C84 110.8(4)
N6 C86 C87 124.3(4)
C88 C87 C86 118.5(4)
C88 C87 C96 117.6(4)
C86 C87 C96 123.5(4)
C89 C88 C87 123.9(5)
C88 C89 C90 122.9(5)
C88 C89 C94 116.5(5)
C90 C89 C94 120.6(5)
C91 C90 C89 121.3(5)
C90 C91 C92 119.5(5)
C93 C92 C91 122.4(5)
C92 C93 C94 120.7(5)
C95 C94 C93 122.2(4)
C95 C94 C89 122.3(4)
C93 C94 C89 115.5(4)
C94 C95 C96 117.6(4)
C94 C95 C127 123.5(4)
C96 C95 C127 118.9(4)
O6 C96 C95 116.9(4)
O6 C96 C87 121.4(4)
C95 C96 C87 121.7(4)
N7 C97 C98 117.0(4)
N7 C97 C102 105.2(3)
C98 C97 C102 112.3(4)
C97 C98 C99 106.8(4)
C100 C99 C98 112.6(4)
C99 C100 C101 111.1(4)
C102 C101 C100 108.2(4)
N8 C102 C97 105.5(3)
N8 C102 C101 118.1(4)
C97 C102 C101 110.3(4)
N7 C103 C104 127.0(4)
C105 C104 C109 122.4(4)
C105 C104 C103 120.8(4)
C109 C104 C103 116.7(4)
O7 C105 C106 120.7(4)
O7 C105 C104 122.4(4)
C106 C105 C104 116.8(4)
C107 C106 C105 118.2(4)
C107 C106 C110 122.1(4)
C105 C106 C110 119.5(4)
C108 C107 C106 124.5(4)
C109 C108 C107 118.0(4)
C109 C108 C114 121.4(4)
C107 C108 C114 120.6(4)
C108 C109 C104 119.9(4)
C112 C110 C106 113.2(4)
C112 C110 C113 110.1(4)
C106 C110 C113 108.7(4)
C112 C110 C111 106.9(4)
C106 C110 C111 111.9(4)
C113 C110 C111 105.8(3)
C116 C114 C108 112.1(4)
C116 C114 C115 109.1(4)
C108 C114 C115 106.6(4)
C116 C114 C117 109.0(4)
C108 C114 C117 111.0(4)
C115 C114 C117 109.0(4)
N8 C118 C119 125.0(4)
C120 C119 C128 119.6(5)
C120 C119 C118 116.9(4)
C128 C119 C118 123.4(4)
C119 C120 C121 122.3(5)
C120 C121 C122 119.6(4)
C120 C121 C126 117.1(5)
C122 C121 C126 123.3(5)
C123 C122 C121 118.3(5)
C122 C123 C124 117.6(5)
C125 C124 C123 124.1(5)
C124 C125 C126 120.4(5)
C125 C126 C127 122.6(5)
C125 C126 C121 116.2(5)
C127 C126 C121 121.2(4)
C128 C127 C126 118.5(4)
C128 C127 C95 121.2(4)
C126 C127 C95 120.3(4)
O8 C128 C127 118.8(4)
O8 C128 C119 119.9(4)
C127 C128 C119 121.3(5)
O9 C129 C130 89.9(8)
C030 C029 O9 107.1(8)

loop_
_geom_bond_atom_site_label_1
_geom_bond_atom_site_label_2
_geom_bond_distance
Co1 O2 1.825(3)
Co1 O1 1.836(3)
Co1 N2 1.835(3)
Co1 N1 1.845(4)
Co2 O3 1.849(3)
Co2 N4 1.853(4)
Co2 N3 1.852(3)
Co2 O4 1.859(3)
O1 C17 1.331(5)
O2 C24 1.303(5)
O3 C41 1.304(5)
O4 C56 1.335(5)
N1 C7 1.308(5)
N1 C1 1.497(5)
N2 C18 1.283(5)
N2 C6 1.465(5)
N3 C39 1.283(5)
N3 C33 1.472(5)
N4 C46 1.280(5)
N4 C38 1.487(5)
C1 C6 1.528(6)
C1 C2 1.549(6)
C2 C3 1.554(5)
C3 C4 1.507(6)
C4 C5 1.554(6)
C5 C6 1.519(5)
C7 C8 1.436(5)
C8 C9 1.404(6)
C8 C17 1.405(6)
C9 C10 1.382(5)
C10 C11 1.434(6)
C10 C15 1.451(6)
C11 C12 1.374(6)
C12 C13 1.390(7)
C13 C14 1.339(6)
C14 C15 1.448(6)
C15 C16 1.396(6)
C16 C17 1.421(5)
C16 C55 1.493(6)
C18 C19 1.430(6)
C19 C20 1.406(6)
C19 C24 1.405(6)
C20 C21 1.375(6)
C21 C22 1.448(6)
C21 C25 1.543(6)
C22 C23 1.391(6)
C23 C24 1.445(6)
C23 C29 1.513(6)
C25 C26 1.537(6)
C25 C28 1.537(6)
C25 C27 1.581(6)
C29 C32 1.517(6)
C29 C31 1.540(6)
C29 C30 1.545(6)
C33 C38 1.489(6)
C33 C34 1.536(5)
C34 C35 1.545(6)
C35 C36 1.493(6)
C36 C37 1.540(5)
C37 C38 1.539(6)
C39 C40 1.452(6)
C40 C45 1.395(6)
C40 C41 1.440(6)
C41 C42 1.410(6)
C42 C43 1.377(6)
C42 C61 1.507(6)
C43 C44 1.389(6)
C44 C45 1.369(6)
C44 C57 1.507(7)
C46 C47 1.443(5)
C47 C48 1.386(6)
C47 C56 1.405(6)
C48 C49 1.394(6)
C49 C50 1.442(6)
C49 C54 1.445(6)
C50 C51 1.364(6)
C51 C52 1.420(6)
C52 C53 1.374(6)
C53 C54 1.431(6)
C54 C55 1.380(6)
C55 C56 1.400(6)
C57 C60 1.485(7)
C57 C59 1.502(8)
C57 C58 1.517(8)
C61 C63 1.530(7)
C61 C64 1.549(6)
C61 C62 1.558(6)
Co3 N6 1.867(3)
Co3 O5 1.871(3)
Co3 N5 1.877(3)
Co3 O6 1.901(3)
Co3 O9 2.230(4)
Co4 O8 1.856(3)
Co4 N7 1.862(4)
Co4 N8 1.862(3)
Co4 O7 1.869(3)
O5 C77 1.288(5)
O6 C96 1.323(5)
O7 C105 1.308(5)
O8 C128 1.351(5)
O9 C129 1.522(13)
O9 C029 1.551(11)
N5 C71 1.302(5)
N5 C65 1.485(5)
N6 C86 1.278(5)
N6 C70 1.474(5)
N7 C103 1.315(5)
N7 C97 1.459(5)
N8 C118 1.268(5)
N8 C102 1.457(5)
C65 C66 1.497(6)
C65 C70 1.546(5)
C66 C67 1.547(6)
C67 C68 1.544(6)
C68 C69 1.547(6)
C69 C70 1.539(6)
C71 C72 1.412(6)
C72 C73 1.418(6)
C72 C77 1.458(6)
C73 C74 1.387(6)
C74 C75 1.443(6)
C74 C78 1.518(6)
C75 C76 1.366(6)
C76 C77 1.444(6)
C76 C82 1.527(6)
C78 C80 1.524(6)
C78 C81 1.553(6)
C78 C79 1.555(7)
C82 C85 1.534(6)
C82 C83 1.531(6)
C82 C84 1.588(6)
C86 C87 1.421(6)
C87 C88 1.389(6)
C87 C96 1.434(6)
C88 C89 1.386(6)
C89 C90 1.442(6)
C89 C94 1.447(6)
C90 C91 1.338(7)
C91 C92 1.401(7)
C92 C93 1.387(6)
C93 C94 1.442(6)
C94 C95 1.404(6)
C95 C96 1.405(6)
C95 C127 1.484(6)
C97 C98 1.515(6)
C97 C102 1.536(5)
C98 C99 1.569(6)
C99 C100 1.503(6)
C100 C101 1.560(6)
C101 C102 1.539(6)
C103 C104 1.453(6)
C104 C105 1.421(6)
C104 C109 1.425(6)
C105 C106 1.413(6)
C106 C107 1.413(6)
C106 C110 1.538(6)
C107 C108 1.382(6)
C108 C109 1.361(6)
C108 C114 1.514(6)
C110 C112 1.533(6)
C110 C113 1.543(6)
C110 C111 1.554(5)
C114 C116 1.492(6)
C114 C115 1.525(6)
C114 C117 1.533(6)
C118 C119 1.439(6)
C119 C120 1.388(6)
C119 C128 1.415(6)
C120 C121 1.387(6)
C121 C122 1.435(7)
C121 C126 1.444(6)
C122 C123 1.409(7)
C123 C124 1.446(7)
C124 C125 1.363(6)
C125 C126 1.429(6)
C126 C127 1.427(6)
C127 C128 1.374(6)
C129 C130 1.796(19)
C029 C030 1.499(13)
